data_7015453
loop_
_publ_author_name
'Jarvis, Amanda G.'
'Whitwood, Adrian C.'
'Fairlamb, Ian J. S.'

_publ_section_title
;
 Cu(I) complexes containing a multidentate and conformationally
 flexible dibenzylidene acetone ligand (dbathiophos): application in
 catalytic alkene cyclopropanation.
;
_journal_issue 14
_journal_name_full 'Dalton transactions (Cambridge, England : 2003)'
_journal_page_first 3695
_journal_page_last 3702
_journal_paper_doi 10.1039/c0dt01612h
_journal_volume 40
_journal_year 2011
_chemical_formula_moiety 'C41 H32 Cl2 Cu2 O P2 S2'
_chemical_formula_sum 'C41 H32 Cl2 Cu2 O P2 S2'
_chemical_formula_weight 864.71
_chemical_name_systematic
;
?
;
_space_group_IT_number 15
_symmetry_cell_setting monoclinic
_symmetry_space_group_name_Hall '-C 2yc'
_symmetry_space_group_name_H-M 'C 1 2/c 1'
_atom_sites_solution_hydrogens geom
_atom_sites_solution_primary direct
_atom_sites_solution_secondary difmap
_audit_creation_method SHELXL-97
_cell_angle_alpha 90.00
_cell_angle_beta 115.307(2)
_cell_angle_gamma 90.00
_cell_formula_units_Z 4
_cell_length_a 29.431(3)
_cell_length_b 8.9496(10)
_cell_length_c 16.2751(18)
_cell_measurement_reflns_used 3979
_cell_measurement_temperature 110(2)
_cell_measurement_theta_max 28.18
_cell_measurement_theta_min 2.40
_cell_volume 3875.4(7)
_computing_cell_refinement 'Bruker SMART'
_computing_data_collection 'Bruker SMART'
_computing_data_reduction 'Bruker SAINT'
_computing_molecular_graphics 'Bruker SHELXTL'
_computing_publication_material 'Bruker SHELXTL'
_computing_structure_refinement 'SHELXL-97 (Sheldrick, 1997)'
_computing_structure_solution 'SHELXS-97 (Sheldrick, 1997)'
_diffrn_ambient_temperature 110(2)
_diffrn_measured_fraction_theta_full 0.999
_diffrn_measured_fraction_theta_max 0.999
_diffrn_measurement_device_type 'CCD area detector'
_diffrn_measurement_method 'phi and omega scans'
_diffrn_radiation_monochromator graphite
_diffrn_radiation_source 'fine-focus sealed tube'
_diffrn_radiation_type MoK\a
_diffrn_radiation_wavelength 0.71073
_diffrn_reflns_av_R_equivalents 0.0640
_diffrn_reflns_av_sigmaI/netI 0.0638
_diffrn_reflns_limit_h_max 39
_diffrn_reflns_limit_h_min -39
_diffrn_reflns_limit_k_max 11
_diffrn_reflns_limit_k_min -11
_diffrn_reflns_limit_l_max 21
_diffrn_reflns_limit_l_min -21
_diffrn_reflns_number 18084
_diffrn_reflns_theta_full 28.29
_diffrn_reflns_theta_max 28.29
_diffrn_reflns_theta_min 1.53
_exptl_absorpt_coefficient_mu 1.458
_exptl_absorpt_correction_T_max 0.930
_exptl_absorpt_correction_T_min 0.524
_exptl_absorpt_correction_type multi-scan
_exptl_absorpt_process_details 'SADABS v2.10; (Sheldrick)'
_exptl_crystal_colour yellow
_exptl_crystal_density_diffrn 1.482
_exptl_crystal_density_method 'not measured'
_exptl_crystal_description block
_exptl_crystal_F_000 1760
_exptl_crystal_size_max 0.11
_exptl_crystal_size_mid 0.09
_exptl_crystal_size_min 0.05
_refine_diff_density_max 0.618
_refine_diff_density_min -0.905
_refine_diff_density_rms 0.104
_refine_ls_extinction_method none
_refine_ls_goodness_of_fit_ref 1.016
_refine_ls_hydrogen_treatment mixed
_refine_ls_matrix_type full
_refine_ls_number_parameters 235
_refine_ls_number_reflns 4810
_refine_ls_number_restraints 0
_refine_ls_restrained_S_all 1.016
_refine_ls_R_factor_all 0.0880
_refine_ls_R_factor_gt 0.0423
_refine_ls_shift/su_max 0.000
_refine_ls_shift/su_mean 0.000
_refine_ls_structure_factor_coef Fsqd
_refine_ls_weighting_details 'calc w=1/[\s^2^(Fo^2^)+(0.0596P)^2^+0.0000P] where P=(Fo^2^+2Fc^2^)/3'
_refine_ls_weighting_scheme calc
_refine_ls_wR_factor_gt 0.0954
_refine_ls_wR_factor_ref 0.1134
_reflns_number_gt 3180
_reflns_number_total 4810
_reflns_threshold_expression >2sigma(I)
_cod_data_source_file c0dt01612h.txt
_cod_data_source_block ijf1015m
_cod_depositor_comments
;
The following automatic conversions were performed:
'_symmetry_cell_setting' value 'Monoclinic' changed to 'monoclinic'
according to '/home/saulius/struct/CIF-dictionaries/cif_core.dic'
dictionary named 'cif_core.dic' version 2.4.1 from 2010-06-29.

Automatic conversion script
Id: cif_fix_enum 1555 2011-01-17 13:19:09Z saulius 
;
_cod_original_sg_symbol_H-M C2/c
_cod_database_code 7015453

loop_
_symmetry_equiv_pos_as_xyz
'x, y, z'
'-x, y, -z+1/2'
'x+1/2, y+1/2, z'
'-x+1/2, y+1/2, -z+1/2'
'-x, -y, -z'
'x, -y, z-1/2'
'-x+1/2, -y+1/2, -z'
'x+1/2, -y+1/2, z-1/2'

loop_
_atom_site_label
_atom_site_type_symbol
_atom_site_fract_x
_atom_site_fract_y
_atom_site_fract_z
_atom_site_U_iso_or_equiv
_atom_site_adp_type
_atom_site_occupancy
_atom_site_symmetry_multiplicity
_atom_site_calc_flag
_atom_site_refinement_flags
_atom_site_disorder_assembly
_atom_site_disorder_group
C1 C 0.0000 0.5093(5) 0.2500 0.0214(9) Uani 1 2 d S . .
C2 C 0.02325(12) 0.5969(4) 0.3361(2) 0.0220(7) Uani 1 1 d . . .
H2 H 0.0113(14) 0.691(4) 0.334(2) 0.033(10) Uiso 1 1 d . . .
C3 C 0.05312(11) 0.5255(4) 0.4159(2) 0.0206(6) Uani 1 1 d . . .
H3 H 0.0611(13) 0.417(4) 0.417(2) 0.028(9) Uiso 1 1 d . . .
C4 C 0.06707(12) 0.5878(3) 0.5078(2) 0.0198(6) Uani 1 1 d . . .
C5 C 0.03219(12) 0.6759(4) 0.5235(2) 0.0231(7) Uani 1 1 d . . .
H5 H 0.0004 0.6966 0.4749 0.028 Uiso 1 1 calc R . .
C6 C 0.04377(13) 0.7331(4) 0.6095(2) 0.0249(7) Uani 1 1 d . . .
H6 H 0.0197 0.7918 0.6196 0.030 Uiso 1 1 calc R . .
C7 C 0.08998(13) 0.7051(4) 0.6803(2) 0.0263(7) Uani 1 1 d . . .
H7 H 0.0977 0.7447 0.7389 0.032 Uiso 1 1 calc R . .
C8 C 0.12531(12) 0.6192(4) 0.6663(2) 0.0245(7) Uani 1 1 d . . .
H8 H 0.1571 0.6008 0.7153 0.029 Uiso 1 1 calc R . .
C9 C 0.11423(11) 0.5596(3) 0.5802(2) 0.0201(6) Uani 1 1 d . . .
C10 C 0.13664(11) 0.2774(4) 0.5158(2) 0.0209(7) Uani 1 1 d . . .
C11 C 0.10360(11) 0.2107(4) 0.5459(2) 0.0209(7) Uani 1 1 d . . .
H11 H 0.0953 0.2603 0.5894 0.025 Uiso 1 1 calc R . .
C12 C 0.08280(12) 0.0718(4) 0.5123(2) 0.0255(7) Uani 1 1 d . . .
H12 H 0.0604 0.0259 0.5329 0.031 Uiso 1 1 calc R . .
C13 C 0.09483(13) 0.0011(4) 0.4490(2) 0.0302(8) Uani 1 1 d . . .
H13 H 0.0801 -0.0928 0.4250 0.036 Uiso 1 1 calc R . .
C14 C 0.12803(14) 0.0651(4) 0.4199(2) 0.0336(8) Uani 1 1 d . . .
H14 H 0.1365 0.0142 0.3771 0.040 Uiso 1 1 calc R . .
C15 C 0.14922(13) 0.2041(4) 0.4532(2) 0.0283(8) Uani 1 1 d . . .
H15 H 0.1721 0.2484 0.4332 0.034 Uiso 1 1 calc R . .
C16 C 0.21654(12) 0.4392(4) 0.6616(2) 0.0227(7) Uani 1 1 d . . .
C17 C 0.21207(13) 0.3712(4) 0.7354(2) 0.0279(7) Uani 1 1 d . . .
H17 H 0.1806 0.3326 0.7285 0.033 Uiso 1 1 calc R . .
C18 C 0.25358(13) 0.3605(4) 0.8183(2) 0.0287(8) Uani 1 1 d . . .
H18 H 0.2504 0.3176 0.8690 0.034 Uiso 1 1 calc R . .
C19 C 0.29961(13) 0.4124(4) 0.8271(2) 0.0305(8) Uani 1 1 d . . .
H19 H 0.3281 0.4050 0.8841 0.037 Uiso 1 1 calc R . .
C20 C 0.30472(13) 0.4749(4) 0.7538(2) 0.0314(8) Uani 1 1 d . . .
H20 H 0.3367 0.5084 0.7604 0.038 Uiso 1 1 calc R . .
C21 C 0.26321(12) 0.4889(4) 0.6709(2) 0.0268(7) Uani 1 1 d . . .
H21 H 0.2667 0.5322 0.6206 0.032 Uiso 1 1 calc R . .
Cl1 Cl 0.09673(3) 0.76495(9) 0.25226(5) 0.0284(2) Uani 1 1 d . . .
Cu1 Cu 0.097695(14) 0.61963(4) 0.36132(3) 0.02156(12) Uani 1 1 d . . .
O1 O 0.0000 0.3721(3) 0.2500 0.0254(7) Uani 1 2 d S . .
P1 P 0.16128(3) 0.46181(9) 0.55641(5) 0.02079(19) Uani 1 1 d . . .
S1 S 0.17692(3) 0.57381(10) 0.46475(6) 0.0267(2) Uani 1 1 d . . .

loop_
_atom_site_aniso_label
_atom_site_aniso_U_11
_atom_site_aniso_U_22
_atom_site_aniso_U_33
_atom_site_aniso_U_23
_atom_site_aniso_U_13
_atom_site_aniso_U_12
C1 0.017(2) 0.025(3) 0.023(2) 0.000 0.0098(18) 0.000
C2 0.0215(16) 0.0186(18) 0.0279(16) -0.0024(13) 0.0124(14) -0.0015(13)
C3 0.0179(15) 0.0194(17) 0.0286(16) -0.0019(13) 0.0139(13) -0.0034(13)
C4 0.0222(16) 0.0149(16) 0.0241(15) 0.0013(12) 0.0117(13) -0.0029(12)
C5 0.0212(16) 0.0192(16) 0.0306(16) 0.0028(14) 0.0126(14) -0.0005(13)
C6 0.0283(18) 0.0200(17) 0.0323(17) -0.0015(14) 0.0186(15) -0.0032(14)
C7 0.0332(19) 0.0218(18) 0.0284(17) -0.0036(14) 0.0177(15) -0.0044(14)
C8 0.0242(17) 0.0216(17) 0.0263(16) 0.0016(14) 0.0094(13) -0.0015(14)
C9 0.0206(15) 0.0128(15) 0.0256(15) 0.0000(12) 0.0086(13) -0.0033(12)
C10 0.0195(15) 0.0167(16) 0.0234(15) -0.0011(12) 0.0063(13) 0.0006(12)
C11 0.0206(16) 0.0183(16) 0.0230(15) 0.0014(13) 0.0085(13) 0.0011(12)
C12 0.0221(17) 0.0193(17) 0.0323(17) 0.0041(14) 0.0089(14) -0.0003(13)
C13 0.0318(19) 0.0170(17) 0.0343(18) -0.0051(15) 0.0069(15) -0.0017(14)
C14 0.045(2) 0.0273(19) 0.0319(18) -0.0080(15) 0.0196(17) -0.0011(16)
C15 0.0316(19) 0.0262(19) 0.0305(17) -0.0021(15) 0.0163(15) -0.0026(15)
C16 0.0217(16) 0.0159(16) 0.0279(16) -0.0027(13) 0.0080(13) -0.0017(13)
C17 0.0242(17) 0.0252(18) 0.0315(17) 0.0003(15) 0.0093(15) -0.0039(14)
C18 0.0278(18) 0.0228(19) 0.0296(17) 0.0013(14) 0.0068(15) -0.0011(14)
C19 0.0268(18) 0.0214(19) 0.0335(18) -0.0027(14) 0.0035(15) -0.0008(14)
C20 0.0193(17) 0.0263(19) 0.043(2) -0.0019(16) 0.0077(15) -0.0028(14)
C21 0.0236(17) 0.0221(18) 0.0358(18) 0.0010(14) 0.0136(15) -0.0016(14)
Cl1 0.0354(5) 0.0252(4) 0.0292(4) 0.0017(3) 0.0182(4) -0.0050(3)
Cu1 0.0230(2) 0.0184(2) 0.0249(2) 0.00006(16) 0.01178(16) -0.00232(16)
O1 0.0302(18) 0.0172(17) 0.0281(16) 0.000 0.0117(14) 0.000
P1 0.0182(4) 0.0182(4) 0.0251(4) 0.0004(3) 0.0085(3) -0.0021(3)
S1 0.0220(4) 0.0284(5) 0.0314(4) 0.0054(4) 0.0129(4) -0.0028(3)

loop_
_atom_type_symbol
_atom_type_description
_atom_type_scat_dispersion_real
_atom_type_scat_dispersion_imag
_atom_type_scat_source
C C 0.0033 0.0016 'International Tables Vol C Tables 4.2.6.8 and 6.1.1.4'
H H 0.0000 0.0000 'International Tables Vol C Tables 4.2.6.8 and 6.1.1.4'
O O 0.0106 0.0060 'International Tables Vol C Tables 4.2.6.8 and 6.1.1.4'
P P 0.1023 0.0942 'International Tables Vol C Tables 4.2.6.8 and 6.1.1.4'
S S 0.1246 0.1234 'International Tables Vol C Tables 4.2.6.8 and 6.1.1.4'
Cl Cl 0.1484 0.1585 'International Tables Vol C Tables 4.2.6.8 and 6.1.1.4'
Cu Cu 0.3201 1.2651 'International Tables Vol C Tables 4.2.6.8 and 6.1.1.4'

loop_
_geom_angle_atom_site_label_1
_geom_angle_atom_site_label_2
_geom_angle_atom_site_label_3
_geom_angle
_geom_angle_site_symmetry_1
_geom_angle_site_symmetry_3
_geom_angle_publ_flag
O1 C1 C2 121.7(2) . . ?
O1 C1 C2 121.7(2) . 2 ?
C2 C1 C2 116.6(4) . 2 ?
C3 C2 C1 119.6(3) . . ?
C3 C2 Cu1 70.22(18) . . ?
C1 C2 Cu1 105.11(17) . . ?
C3 C2 H2 123(2) . . ?
C1 C2 H2 116(2) . . ?
Cu1 C2 H2 106(2) . . ?
C2 C3 C4 124.6(3) . . ?
C2 C3 Cu1 70.71(18) . . ?
C4 C3 Cu1 109.3(2) . . ?
C2 C3 H3 121(2) . . ?
C4 C3 H3 113(2) . . ?
Cu1 C3 H3 102(2) . . ?
C5 C4 C9 119.1(3) . . ?
C5 C4 C3 119.2(3) . . ?
C9 C4 C3 121.8(3) . . ?
C6 C5 C4 120.5(3) . . ?
C6 C5 H5 119.8 . . ?
C4 C5 H5 119.8 . . ?
C7 C6 C5 120.3(3) . . ?
C7 C6 H6 119.8 . . ?
C5 C6 H6 119.8 . . ?
C6 C7 C8 120.3(3) . . ?
C6 C7 H7 119.9 . . ?
C8 C7 H7 119.9 . . ?
C7 C8 C9 120.3(3) . . ?
C7 C8 H8 119.8 . . ?
C9 C8 H8 119.8 . . ?
C8 C9 C4 119.5(3) . . ?
C8 C9 P1 121.6(2) . . ?
C4 C9 P1 118.5(2) . . ?
C15 C10 C11 120.0(3) . . ?
C15 C10 P1 120.5(2) . . ?
C11 C10 P1 119.5(2) . . ?
C12 C11 C10 120.0(3) . . ?
C12 C11 H11 120.0 . . ?
C10 C11 H11 120.0 . . ?
C13 C12 C11 119.6(3) . . ?
C13 C12 H12 120.2 . . ?
C11 C12 H12 120.2 . . ?
C14 C13 C12 120.8(3) . . ?
C14 C13 H13 119.6 . . ?
C12 C13 H13 119.6 . . ?
C13 C14 C15 120.2(3) . . ?
C13 C14 H14 119.9 . . ?
C15 C14 H14 119.9 . . ?
C10 C15 C14 119.4(3) . . ?
C10 C15 H15 120.3 . . ?
C14 C15 H15 120.3 . . ?
C21 C16 C17 119.8(3) . . ?
C21 C16 P1 121.1(3) . . ?
C17 C16 P1 119.1(2) . . ?
C18 C17 C16 119.9(3) . . ?
C18 C17 H17 120.0 . . ?
C16 C17 H17 120.0 . . ?
C19 C18 C17 119.8(3) . . ?
C19 C18 H18 120.1 . . ?
C17 C18 H18 120.1 . . ?
C18 C19 C20 120.7(3) . . ?
C18 C19 H19 119.7 . . ?
C20 C19 H19 119.7 . . ?
C19 C20 C21 120.1(3) . . ?
C19 C20 H20 120.0 . . ?
C21 C20 H20 120.0 . . ?
C20 C21 C16 119.7(3) . . ?
C20 C21 H21 120.1 . . ?
C16 C21 H21 120.1 . . ?
C3 Cu1 C2 39.07(13) . . ?
C3 Cu1 Cl1 143.57(10) . . ?
C2 Cu1 Cl1 104.65(10) . . ?
C3 Cu1 S1 104.51(9) . . ?
C2 Cu1 S1 143.46(10) . . ?
Cl1 Cu1 S1 111.34(4) . . ?
C16 P1 C10 107.62(14) . . ?
C16 P1 C9 108.26(14) . . ?
C10 P1 C9 107.11(14) . . ?
C16 P1 S1 111.23(12) . . ?
C10 P1 S1 111.57(11) . . ?
C9 P1 S1 110.87(11) . . ?
P1 S1 Cu1 98.81(4) . . ?

loop_
_geom_bond_atom_site_label_1
_geom_bond_atom_site_label_2
_geom_bond_distance
_geom_bond_site_symmetry_2
_geom_bond_publ_flag
C1 O1 1.228(5) . ?
C1 C2 1.492(4) . ?
C1 C2 1.492(4) 2 ?
C2 C3 1.375(4) . ?
C2 Cu1 2.060(3) . ?
C2 H2 0.91(4) . ?
C3 C4 1.481(4) . ?
C3 Cu1 2.053(3) . ?
C3 H3 1.00(4) . ?
C4 C5 1.401(4) . ?
C4 C9 1.407(4) . ?
C5 C6 1.389(4) . ?
C5 H5 0.9500 . ?
C6 C7 1.379(5) . ?
C6 H6 0.9500 . ?
C7 C8 1.388(5) . ?
C7 H7 0.9500 . ?
C8 C9 1.401(4) . ?
C8 H8 0.9500 . ?
C9 P1 1.814(3) . ?
C10 C15 1.389(4) . ?
C10 C11 1.396(4) . ?
C10 P1 1.810(3) . ?
C11 C12 1.390(5) . ?
C11 H11 0.9500 . ?
C12 C13 1.379(5) . ?
C12 H12 0.9500 . ?
C13 C14 1.378(5) . ?
C13 H13 0.9500 . ?
C14 C15 1.394(5) . ?
C14 H14 0.9500 . ?
C15 H15 0.9500 . ?
C16 C21 1.389(4) . ?
C16 C17 1.402(5) . ?
C16 P1 1.799(3) . ?
C17 C18 1.383(5) . ?
C17 H17 0.9500 . ?
C18 C19 1.380(5) . ?
C18 H18 0.9500 . ?
C19 C20 1.383(5) . ?
C19 H19 0.9500 . ?
C20 C21 1.386(5) . ?
C20 H20 0.9500 . ?
C21 H21 0.9500 . ?
Cl1 Cu1 2.1908(9) . ?
Cu1 S1 2.2546(9) . ?
P1 S1 2.0072(12) . ?

loop_
_geom_torsion_atom_site_label_1
_geom_torsion_atom_site_label_2
_geom_torsion_atom_site_label_3
_geom_torsion_atom_site_label_4
_geom_torsion
_geom_torsion_site_symmetry_1
_geom_torsion_site_symmetry_2
_geom_torsion_site_symmetry_3
_geom_torsion_site_symmetry_4
_geom_torsion_publ_flag
O1 C1 C2 C3 11.8(3) . . . . ?
C2 C1 C2 C3 -168.2(3) 2 . . . ?
O1 C1 C2 Cu1 87.34(16) . . . . ?
C2 C1 C2 Cu1 -92.65(16) 2 . . . ?
C1 C2 C3 C4 -162.9(3) . . . . ?
Cu1 C2 C3 C4 100.5(3) . . . . ?
C1 C2 C3 Cu1 96.6(2) . . . . ?
C2 C3 C4 C5 35.0(5) . . . . ?
Cu1 C3 C4 C5 114.4(3) . . . . ?
C2 C3 C4 C9 -145.8(3) . . . . ?
Cu1 C3 C4 C9 -66.4(3) . . . . ?
C9 C4 C5 C6 -0.7(5) . . . . ?
C3 C4 C5 C6 178.5(3) . . . . ?
C4 C5 C6 C7 0.7(5) . . . . ?
C5 C6 C7 C8 -0.1(5) . . . . ?
C6 C7 C8 C9 -0.3(5) . . . . ?
C7 C8 C9 C4 0.3(5) . . . . ?
C7 C8 C9 P1 174.1(2) . . . . ?
C5 C4 C9 C8 0.3(4) . . . . ?
C3 C4 C9 C8 -179.0(3) . . . . ?
C5 C4 C9 P1 -173.8(2) . . . . ?
C3 C4 C9 P1 7.0(4) . . . . ?
C15 C10 C11 C12 -0.8(5) . . . . ?
P1 C10 C11 C12 177.3(2) . . . . ?
C10 C11 C12 C13 -0.3(5) . . . . ?
C11 C12 C13 C14 1.3(5) . . . . ?
C12 C13 C14 C15 -1.2(5) . . . . ?
C11 C10 C15 C14 0.9(5) . . . . ?
P1 C10 C15 C14 -177.2(3) . . . . ?
C13 C14 C15 C10 0.1(5) . . . . ?
C21 C16 C17 C18 3.2(5) . . . . ?
P1 C16 C17 C18 -176.3(3) . . . . ?
C16 C17 C18 C19 -2.2(5) . . . . ?
C17 C18 C19 C20 -0.1(5) . . . . ?
C18 C19 C20 C21 1.3(5) . . . . ?
C19 C20 C21 C16 -0.3(5) . . . . ?
C17 C16 C21 C20 -1.9(5) . . . . ?
P1 C16 C21 C20 177.6(3) . . . . ?
C4 C3 Cu1 C2 -121.0(3) . . . . ?
C2 C3 Cu1 Cl1 6.7(3) . . . . ?
C4 C3 Cu1 Cl1 -114.4(2) . . . . ?
C2 C3 Cu1 S1 176.34(17) . . . . ?
C4 C3 Cu1 S1 55.3(2) . . . . ?
C1 C2 Cu1 C3 -116.5(3) . . . . ?
C3 C2 Cu1 Cl1 -175.92(17) . . . . ?
C1 C2 Cu1 Cl1 67.5(2) . . . . ?
C3 C2 Cu1 S1 -6.0(3) . . . . ?
C1 C2 Cu1 S1 -122.5(2) . . . . ?
C21 C16 P1 C10 119.2(3) . . . . ?
C17 C16 P1 C10 -61.3(3) . . . . ?
C21 C16 P1 C9 -125.3(3) . . . . ?
C17 C16 P1 C9 54.2(3) . . . . ?
C21 C16 P1 S1 -3.3(3) . . . . ?
C17 C16 P1 S1 176.2(2) . . . . ?
C15 C10 P1 C16 -95.3(3) . . . . ?
C11 C10 P1 C16 86.6(3) . . . . ?
C15 C10 P1 C9 148.5(3) . . . . ?
C11 C10 P1 C9 -29.6(3) . . . . ?
C15 C10 P1 S1 27.0(3) . . . . ?
C11 C10 P1 S1 -151.1(2) . . . . ?
C8 C9 P1 C16 7.2(3) . . . . ?
C4 C9 P1 C16 -178.9(2) . . . . ?
C8 C9 P1 C10 123.0(3) . . . . ?
C4 C9 P1 C10 -63.1(3) . . . . ?
C8 C9 P1 S1 -115.0(3) . . . . ?
C4 C9 P1 S1 58.9(3) . . . . ?
C16 P1 S1 Cu1 -168.08(11) . . . . ?
C10 P1 S1 Cu1 71.74(11) . . . . ?
C9 P1 S1 Cu1 -47.56(11) . . . . ?
C3 Cu1 S1 P1 0.42(11) . . . . ?
C2 Cu1 S1 P1 4.29(17) . . . . ?
Cl1 Cu1 S1 P1 173.86(4) . . . . ?
